data_4116564
loop_
_publ_author_name
'Eva S. Schmidt'
'Alexander Jockisch'
'Hubert Schmidbaur'

_publ_contact_author
;
   Prof. Dr. H. Schmidbaur
   Anorganisch-chemisches Institut
   der Technischen Universit\"at M\"unchen
   Lichtenbergstra\"se 4
   D-85747 Garching
   Germany
;
_publ_contact_author_email H.Schmidbaur@lrz.tum.de
_publ_contact_author_fax '++49 89 2891-3125'
_publ_contact_author_phone '++49 89 2891-3130'
_publ_section_title
;
 A Carbene Analogue with Low-Valent Gallium as a Heteroatom in a
 quasi-Aromatic Imidazolate Anion
;
_journal_name_full 'Journal of the American Chemical Society'
_journal_page_first 9758
_journal_page_last 9759
_journal_paper_doi 10.1021/ja9928780
_journal_volume 121
_journal_year 1999
_chemical_formula_sum 'C20 H40 Cl2 Ga2 N4'
_chemical_formula_weight 546.90
_chemical_name_systematic
; 
 ? 
;
_space_group_IT_number 15
_symmetry_cell_setting monoclinic
_symmetry_space_group_name_Hall '-C 2yc'
_symmetry_space_group_name_H-M 'C 1 2/c 1'
_atom_sites_solution_hydrogens geom
_atom_sites_solution_primary direct
_atom_sites_solution_secondary difmap
_audit_creation_method SHELXL-97
_cell_angle_alpha 90.00
_cell_angle_beta 101.450(10)
_cell_angle_gamma 90.00
_cell_formula_units_Z 28
_cell_length_a 61.445(13)
_cell_length_b 10.4410(10)
_cell_length_c 29.371(10)
_cell_measurement_reflns_used 25
_cell_measurement_temperature 193(2)
_cell_measurement_theta_max 16
_cell_measurement_theta_min 13
_cell_volume 18468(8)
_computing_cell_refinement 'CAD4 Software (Enraf-Nonius 1989)'
_computing_data_collection 'CAD4 Software (Enraf-Nonius 1989)'
_computing_data_reduction 'SDP-PLUS (Enraf-Nonius 1988)'
_computing_molecular_graphics SHELXTL
_computing_publication_material 'local programs'
_computing_structure_refinement 'SHELXL-97 (Sheldrick, 1997)'
_computing_structure_solution 'SHELXS-97 (Sheldrick, 1997)'
_diffrn_ambient_temperature 193(2)
_diffrn_measured_fraction_theta_full 0.997
_diffrn_measured_fraction_theta_max 0.997
_diffrn_measurement_device_type 'Enraf-Nonius CAD4 '
_diffrn_radiation_monochromator graphite
_diffrn_radiation_source 'fine-focus sealed tube'
_diffrn_radiation_type MoK\a
_diffrn_radiation_wavelength 0.71073
_diffrn_reflns_av_R_equivalents 0.0288
_diffrn_reflns_av_sigmaI/netI 0.0695
_diffrn_reflns_limit_h_max 71
_diffrn_reflns_limit_h_min -72
_diffrn_reflns_limit_k_max 12
_diffrn_reflns_limit_k_min 0
_diffrn_reflns_limit_l_max 34
_diffrn_reflns_limit_l_min 0
_diffrn_reflns_number 16523
_diffrn_reflns_theta_full 24.98
_diffrn_reflns_theta_max 24.98
_diffrn_reflns_theta_min 2.03
_diffrn_standards_decay_% 19.4
_exptl_absorpt_coefficient_mu 2.257
_exptl_absorpt_correction_T_max 0.9999
_exptl_absorpt_correction_T_min 0.8010
_exptl_absorpt_correction_type empirical
_exptl_crystal_colour yellow
_exptl_crystal_density_diffrn 1.377
_exptl_crystal_description 'transparent block '
_exptl_crystal_F_000 7952
_exptl_crystal_size_max 0.5
_exptl_crystal_size_mid 0.35
_exptl_crystal_size_min 0.25
_refine_diff_density_max 1.300
_refine_diff_density_min -0.887
_refine_diff_density_rms 0.100
_refine_ls_extinction_method none
_refine_ls_goodness_of_fit_ref 1.056
_refine_ls_hydrogen_treatment mixed
_refine_ls_matrix_type full
_refine_ls_number_parameters 911
_refine_ls_number_reflns 16188
_refine_ls_number_restraints 0
_refine_ls_restrained_S_all 1.056
_refine_ls_R_factor_all 0.1172
_refine_ls_R_factor_gt 0.0615
_refine_ls_shift/su_max 0.000
_refine_ls_shift/su_mean 0.000
_refine_ls_structure_factor_coef Fsqd
_refine_ls_weighting_details 'calc w=1/[\s^2^(Fo^2^)+(0.0464P)^2^+152.3001P] where P=(Fo^2^+2Fc^2^)/3'
_refine_ls_weighting_scheme calc
_refine_ls_wR_factor_gt 0.1286
_refine_ls_wR_factor_ref 0.1436
_reflns_number_gt 10614
_reflns_number_total 16188
_reflns_threshold_expression >2sigma(I)
_cod_data_source_file ja9928780_2.cif
_cod_data_source_block compound_1
_cod_database_code 4116564

loop_
_symmetry_equiv_pos_as_xyz
'x, y, z'
'-x, y, -z+1/2'
'x+1/2, y+1/2, z'
'-x+1/2, y+1/2, -z+1/2'
'-x, -y, -z'
'x, -y, z-1/2'
'-x+1/2, -y+1/2, -z'
'x+1/2, -y+1/2, z-1/2'

loop_
_atom_site_label
_atom_site_type_symbol
_atom_site_fract_x
_atom_site_fract_y
_atom_site_fract_z
_atom_site_U_iso_or_equiv
_atom_site_adp_type
_atom_site_occupancy
_atom_site_symmetry_multiplicity
_atom_site_calc_flag
_atom_site_refinement_flags
Ga11 Ga 0.219071(12) 0.59869(7) 0.13283(3) 0.03656(18) Uani 1 1 d .
Ga12 Ga 0.209844(10) 0.86272(6) 0.10500(2) 0.02819(16) Uani 1 1 d .
Cl11 Cl 0.25153(3) 0.50850(19) 0.15052(8) 0.0620(5) Uani 1 1 d .
Cl12 Cl 0.19570(4) 0.44771(18) 0.14004(8) 0.0611(5) Uani 1 1 d .
N11 N 0.21233(8) 0.7569(5) 0.16447(17) 0.0304(12) Uani 1 1 d .
N12 N 0.18047(8) 0.9040(5) 0.10532(18) 0.0341(12) Uani 1 1 d .
N13 N 0.21618(8) 0.6964(5) 0.07422(17) 0.0335(12) Uani 1 1 d .
N14 N 0.23495(8) 0.9399(5) 0.09199(19) 0.0386(13) Uani 1 1 d .
C11 C 0.18881(11) 0.7525(6) 0.1670(2) 0.0354(15) Uani 1 1 d .
C12 C 0.17457(11) 0.8262(7) 0.1388(2) 0.0387(16) Uani 1 1 d .
C13 C 0.23910(11) 0.7262(7) 0.0673(3) 0.0425(17) Uani 1 1 d .
C14 C 0.24668(11) 0.8433(7) 0.0756(3) 0.0449(18) Uani 1 1 d .
C111 C 0.22678(10) 0.7971(6) 0.2103(2) 0.0372(15) Uani 1 1 d .
C112 C 0.25030(11) 0.8199(7) 0.2028(3) 0.0509(19) Uani 1 1 d .
H11A H 0.2501 0.8859 0.1790 0.076 Uiso 1 1 calc R
H11B H 0.2562 0.7401 0.1927 0.076 Uiso 1 1 calc R
H11C H 0.2597 0.8484 0.2320 0.076 Uiso 1 1 calc R
C113 C 0.21763(12) 0.9221(7) 0.2269(2) 0.0486(18) Uani 1 1 d .
H11D H 0.2025 0.9076 0.2319 0.073 Uiso 1 1 calc R
H11E H 0.2174 0.9886 0.2033 0.073 Uiso 1 1 calc R
H11F H 0.2272 0.9497 0.2560 0.073 Uiso 1 1 calc R
C114 C 0.22688(13) 0.6943(7) 0.2472(2) 0.054(2) Uani 1 1 d .
H11G H 0.2117 0.6804 0.2519 0.081 Uiso 1 1 calc R
H11H H 0.2363 0.7221 0.2765 0.081 Uiso 1 1 calc R
H11I H 0.2327 0.6142 0.2370 0.081 Uiso 1 1 calc R
C121 C 0.16506(11) 1.0028(7) 0.0828(3) 0.0451(17) Uani 1 1 d .
C122 C 0.16394(14) 1.1121(8) 0.1160(3) 0.067(2) Uani 1 1 d .
H12A H 0.1587 1.0800 0.1433 0.100 Uiso 1 1 calc R
H12B H 0.1536 1.1776 0.1005 0.100 Uiso 1 1 calc R
H12C H 0.1787 1.1497 0.1259 0.100 Uiso 1 1 calc R
C123 C 0.17278(13) 1.0498(8) 0.0403(3) 0.065(2) Uani 1 1 d .
H12D H 0.1735 0.9776 0.0193 0.097 Uiso 1 1 calc R
H12E H 0.1875 1.0884 0.0495 0.097 Uiso 1 1 calc R
H12F H 0.1623 1.1139 0.0244 0.097 Uiso 1 1 calc R
C124 C 0.14156(12) 0.9454(9) 0.0669(3) 0.070(3) Uani 1 1 d .
H12G H 0.1361 0.9147 0.0941 0.106 Uiso 1 1 calc R
H12H H 0.1422 0.8738 0.0457 0.106 Uiso 1 1 calc R
H12I H 0.1315 1.0114 0.0510 0.106 Uiso 1 1 calc R
C131 C 0.20166(12) 0.6445(7) 0.0297(2) 0.0449(17) Uani 1 1 d .
C132 C 0.17783(11) 0.6357(7) 0.0369(2) 0.0508(19) Uani 1 1 d .
H13A H 0.1771 0.5760 0.0623 0.076 Uiso 1 1 calc R
H13B H 0.1682 0.6049 0.0083 0.076 Uiso 1 1 calc R
H13C H 0.1728 0.7206 0.0447 0.076 Uiso 1 1 calc R
C133 C 0.20285(14) 0.7370(8) -0.0096(3) 0.061(2) Uani 1 1 d .
H13D H 0.2182 0.7423 -0.0142 0.091 Uiso 1 1 calc R
H13E H 0.1979 0.8220 -0.0018 0.091 Uiso 1 1 calc R
H13F H 0.1932 0.7064 -0.0383 0.091 Uiso 1 1 calc R
C134 C 0.21012(15) 0.5119(8) 0.0190(3) 0.069(2) Uani 1 1 d .
H13G H 0.2254 0.5192 0.0142 0.103 Uiso 1 1 calc R
H13H H 0.2006 0.4778 -0.0092 0.103 Uiso 1 1 calc R
H13I H 0.2097 0.4541 0.0451 0.103 Uiso 1 1 calc R
C141 C 0.24246(12) 1.0736(7) 0.0909(3) 0.0467(18) Uani 1 1 d .
C142 C 0.23801(15) 1.1238(9) 0.0409(3) 0.073(3) Uani 1 1 d .
H14A H 0.2462 1.0717 0.0222 0.110 Uiso 1 1 calc R
H14B H 0.2429 1.2131 0.0408 0.110 Uiso 1 1 calc R
H14C H 0.2221 1.1188 0.0278 0.110 Uiso 1 1 calc R
C143 C 0.26759(12) 1.0856(8) 0.1115(3) 0.075(3) Uani 1 1 d .
H14D H 0.2760 1.0360 0.0925 0.112 Uiso 1 1 calc R
H14E H 0.2707 1.0525 0.1433 0.112 Uiso 1 1 calc R
H14F H 0.2720 1.1758 0.1117 0.112 Uiso 1 1 calc R
C144 C 0.23011(12) 1.1517(7) 0.1208(3) 0.055(2) Uani 1 1 d .
H14G H 0.2330 1.1169 0.1524 0.082 Uiso 1 1 calc R
H14H H 0.2141 1.1479 0.1078 0.082 Uiso 1 1 calc R
H14I H 0.2351 1.2408 0.1215 0.082 Uiso 1 1 calc R
H11 H 0.1853(8) 0.699(5) 0.1893(18) 0.016(14) Uiso 1 1 d .
H12 H 0.1593(10) 0.825(5) 0.1393(19) 0.030(16) Uiso 1 1 d .
H13 H 0.2463(9) 0.653(6) 0.0578(19) 0.024(15) Uiso 1 1 d .
H14 H 0.2601(13) 0.861(8) 0.075(3) 0.07(3) Uiso 1 1 d .
Ga21 Ga 0.145773(15) 0.37963(7) 0.33423(3) 0.0499(2) Uani 1 1 d .
Ga22 Ga 0.146815(11) 0.10866(7) 0.31406(2) 0.03311(17) Uani 1 1 d .
Cl21 Cl 0.16338(4) 0.47540(19) 0.39680(8) 0.0759(7) Uani 1 1 d .
Cl22 Cl 0.12771(5) 0.5329(2) 0.29346(9) 0.0899(8) Uani 1 1 d .
N21 N 0.16553(12) 0.2665(6) 0.3059(2) 0.0616(19) Uani 1 1 d .
N22 N 0.16870(12) 0.0296(6) 0.3567(3) 0.076(2) Uani 1 1 d .
N23 N 0.12756(9) 0.2320(5) 0.3418(2) 0.0502(16) Uani 1 1 d .
N24 N 0.12597(9) 0.0679(5) 0.2621(2) 0.0473(15) Uani 1 1 d .
C21 C 0.18742(15) 0.2412(8) 0.3453(3) 0.069(3) Uani 1 1 d .
H21 H 0.1991 0.3013 0.3540 0.082 Uiso 1 1 calc R
C22 C 0.18696(15) 0.1189(9) 0.3651(3) 0.077(3) Uani 1 1 d .
H22 H 0.2000 0.0924 0.3861 0.093 Uiso 1 1 calc R
C23 C 0.10811(17) 0.2428(9) 0.2983(3) 0.082(3) Uani 1 1 d .
H23 H 0.0966 0.3040 0.2971 0.098 Uiso 1 1 calc R
C24 C 0.10845(15) 0.1620(10) 0.2628(4) 0.080(3) Uani 1 1 d .
H24 H 0.0966 0.1664 0.2367 0.096 Uiso 1 1 calc R
C211 C 0.17522(15) 0.3043(8) 0.2672(4) 0.072(3) Uani 1 1 d .
C212 C 0.15295(17) 0.3191(11) 0.2270(3) 0.100(4) Uani 1 1 d .
H21A H 0.1452 0.2368 0.2225 0.150 Uiso 1 1 calc R
H21B H 0.1571 0.3456 0.1979 0.150 Uiso 1 1 calc R
H21C H 0.1432 0.3838 0.2365 0.150 Uiso 1 1 calc R
C213 C 0.18681(14) 0.4301(8) 0.2728(3) 0.064(2) Uani 1 1 d .
H21D H 0.1770 0.4948 0.2822 0.096 Uiso 1 1 calc R
H21E H 0.1907 0.4553 0.2433 0.096 Uiso 1 1 calc R
H21F H 0.2004 0.4229 0.2968 0.096 Uiso 1 1 calc R
C214 C 0.18913(12) 0.1988(8) 0.2525(3) 0.062(2) Uani 1 1 d .
H21G H 0.1807 0.1187 0.2490 0.093 Uiso 1 1 calc R
H21H H 0.2027 0.1879 0.2761 0.093 Uiso 1 1 calc R
H21I H 0.1931 0.2214 0.2227 0.093 Uiso 1 1 calc R
C221 C 0.17440(13) -0.0995(7) 0.3718(3) 0.061(2) Uani 1 1 d .
C222 C 0.18661(16) -0.1699(9) 0.3384(3) 0.081(3) Uani 1 1 d .
H22A H 0.1773 -0.1701 0.3071 0.121 Uiso 1 1 calc R
H22B H 0.1896 -0.2583 0.3490 0.121 Uiso 1 1 calc R
H22C H 0.2007 -0.1261 0.3377 0.121 Uiso 1 1 calc R
C223 C 0.15208(18) -0.1679(9) 0.3679(4) 0.104(4) Uani 1 1 d .
H22D H 0.1438 -0.1633 0.3358 0.156 Uiso 1 1 calc R
H22E H 0.1435 -0.1264 0.3885 0.156 Uiso 1 1 calc R
H22F H 0.1547 -0.2578 0.3770 0.156 Uiso 1 1 calc R
C224 C 0.1876(2) -0.1031(12) 0.4196(3) 0.154(7) Uani 1 1 d .
H22G H 0.1796 -0.0577 0.4404 0.231 Uiso 1 1 calc R
H22H H 0.2020 -0.0616 0.4204 0.231 Uiso 1 1 calc R
H22I H 0.1900 -0.1923 0.4297 0.231 Uiso 1 1 calc R
C231 C 0.1178(2) 0.2104(9) 0.3817(4) 0.100(4) Uani 1 1 d .
C232 C 0.10123(15) 0.0959(8) 0.3751(3) 0.075(3) Uani 1 1 d .
H23A H 0.0882 0.1177 0.3513 0.112 Uiso 1 1 calc R
H23B H 0.0966 0.0778 0.4045 0.112 Uiso 1 1 calc R
H23C H 0.1085 0.0201 0.3652 0.112 Uiso 1 1 calc R
C233 C 0.13897(17) 0.1818(9) 0.4188(4) 0.092(3) Uani 1 1 d .
H23D H 0.1463 0.1052 0.4097 0.138 Uiso 1 1 calc R
H23E H 0.1349 0.1672 0.4490 0.138 Uiso 1 1 calc R
H23F H 0.1491 0.2549 0.4211 0.138 Uiso 1 1 calc R
C234 C 0.10484(18) 0.3290(11) 0.3920(4) 0.098(3) Uiso 1 1 d .
H23G H 0.0919 0.3412 0.3670 0.147 Uiso 1 1 calc R
H23H H 0.1145 0.4045 0.3942 0.147 Uiso 1 1 calc R
H23I H 0.0999 0.3169 0.4215 0.147 Uiso 1 1 calc R
C241 C 0.12038(13) -0.0434(8) 0.2314(3) 0.061(2) Uani 1 1 d .
C242 C 0.14115(14) -0.1171(9) 0.2298(3) 0.078(3) Uani 1 1 d .
H24A H 0.1521 -0.0599 0.2203 0.117 Uiso 1 1 calc R
H24B H 0.1377 -0.1873 0.2073 0.117 Uiso 1 1 calc R
H24C H 0.1472 -0.1522 0.2606 0.117 Uiso 1 1 calc R
C243 C 0.1044(2) -0.1263(11) 0.2464(6) 0.173(8) Uani 1 1 d .
H24D H 0.0908 -0.0777 0.2473 0.260 Uiso 1 1 calc R
H24E H 0.1106 -0.1594 0.2775 0.260 Uiso 1 1 calc R
H24F H 0.1008 -0.1979 0.2247 0.260 Uiso 1 1 calc R
C244 C 0.11147(19) 0.0098(12) 0.1805(3) 0.112(4) Uani 1 1 d .
H24G H 0.1227 0.0654 0.1714 0.168 Uiso 1 1 calc R
H24H H 0.0978 0.0589 0.1799 0.168 Uiso 1 1 calc R
H24I H 0.1083 -0.0620 0.1587 0.168 Uiso 1 1 calc R
Ga31 Ga 0.075036(12) 0.67935(7) 0.04599(3) 0.03881(19) Uani 1 1 d .
Ga32 Ga 0.073897(11) 0.40821(7) 0.02430(3) 0.03527(18) Uani 1 1 d .
Cl31 Cl 0.06402(3) 0.77436(17) 0.10321(7) 0.0566(5) Uani 1 1 d .
Cl32 Cl 0.08742(3) 0.83259(17) 0.00787(7) 0.0560(5) Uani 1 1 d .
N31 N 0.09647(8) 0.5362(5) 0.05896(19) 0.0384(13) Uani 1 1 d .
N32 N 0.09194(8) 0.3749(5) -0.01845(19) 0.0406(13) Uani 1 1 d .
N33 N 0.05239(8) 0.5590(5) 0.01288(19) 0.0361(13) Uani 1 1 d .
N34 N 0.05583(9) 0.3218(5) 0.0578(2) 0.0473(15) Uani 1 1 d .
C31 C 0.11127(11) 0.5448(7) 0.0255(3) 0.0444(18) Uani 1 1 d .
C32 C 0.10882(11) 0.4635(7) -0.0097(3) 0.0459(18) Uani 1 1 d .
C33 C 0.03793(12) 0.5246(7) 0.0450(3) 0.0451(18) Uani 1 1 d .
C34 C 0.03987(12) 0.4088(7) 0.0649(3) 0.0471(18) Uani 1 1 d .
C311 C 0.10956(11) 0.5114(7) 0.1078(3) 0.0487(19) Uani 1 1 d .
C312 C 0.09332(13) 0.4853(8) 0.1396(3) 0.058(2) Uani 1 1 d .
H31A H 0.0839 0.4119 0.1278 0.087 Uiso 1 1 calc R
H31B H 0.0840 0.5609 0.1406 0.087 Uiso 1 1 calc R
H31C H 0.1016 0.4663 0.1710 0.087 Uiso 1 1 calc R
C313 C 0.12436(12) 0.3931(7) 0.1059(3) 0.061(2) Uani 1 1 d .
H31D H 0.1348 0.4109 0.0854 0.092 Uiso 1 1 calc R
H31E H 0.1150 0.3197 0.0939 0.092 Uiso 1 1 calc R
H31F H 0.1326 0.3736 0.1372 0.092 Uiso 1 1 calc R
C314 C 0.12395(14) 0.6256(8) 0.1254(3) 0.069(2) Uani 1 1 d .
H31G H 0.1343 0.6418 0.1047 0.103 Uiso 1 1 calc R
H31H H 0.1323 0.6079 0.1568 0.103 Uiso 1 1 calc R
H31I H 0.1145 0.7011 0.1261 0.103 Uiso 1 1 calc R
C321 C 0.09350(12) 0.2691(7) -0.0507(2) 0.0453(18) Uani 1 1 d .
C322 C 0.07238(12) 0.1922(8) -0.0578(3) 0.061(2) Uani 1 1 d .
H32A H 0.0701 0.1602 -0.0277 0.091 Uiso 1 1 calc R
H32B H 0.0735 0.1196 -0.0784 0.091 Uiso 1 1 calc R
H32C H 0.0598 0.2465 -0.0718 0.091 Uiso 1 1 calc R
C323 C 0.09668(16) 0.3183(8) -0.0974(3) 0.072(3) Uani 1 1 d .
H32D H 0.1103 0.3694 -0.0933 0.108 Uiso 1 1 calc R
H32E H 0.0840 0.3717 -0.1112 0.108 Uiso 1 1 calc R
H32F H 0.0978 0.2457 -0.1180 0.108 Uiso 1 1 calc R
C324 C 0.11321(13) 0.1828(8) -0.0298(3) 0.065(2) Uani 1 1 d .
H32G H 0.1270 0.2327 -0.0254 0.097 Uiso 1 1 calc R
H32H H 0.1141 0.1113 -0.0509 0.097 Uiso 1 1 calc R
H32I H 0.1111 0.1495 0.0002 0.097 Uiso 1 1 calc R
C331 C 0.03870(11) 0.5931(7) -0.0347(2) 0.0441(17) Uani 1 1 d .
C332 C 0.05441(12) 0.6133(8) -0.0680(3) 0.0542(19) Uani 1 1 d .
H33A H 0.0644 0.6852 -0.0571 0.081 Uiso 1 1 calc R
H33B H 0.0458 0.6323 -0.0990 0.081 Uiso 1 1 calc R
H33C H 0.0632 0.5355 -0.0691 0.081 Uiso 1 1 calc R
C333 C 0.02330(12) 0.4815(8) -0.0514(3) 0.059(2) Uani 1 1 d .
H33D H 0.0131 0.4687 -0.0300 0.089 Uiso 1 1 calc R
H33E H 0.0321 0.4036 -0.0525 0.089 Uiso 1 1 calc R
H33F H 0.0147 0.5001 -0.0826 0.089 Uiso 1 1 calc R
C334 C 0.02534(13) 0.7147(8) -0.0323(3) 0.065(2) Uani 1 1 d .
H33G H 0.0355 0.7859 -0.0217 0.097 Uiso 1 1 calc R
H33H H 0.0154 0.7023 -0.0104 0.097 Uiso 1 1 calc R
H33I H 0.0166 0.7343 -0.0632 0.097 Uiso 1 1 calc R
C341 C 0.05470(13) 0.1889(7) 0.0735(3) 0.056(2) Uani 1 1 d .
C342 C 0.07730(12) 0.1264(7) 0.0741(3) 0.058(2) Uani 1 1 d .
H34A H 0.0888 0.1718 0.0962 0.087 Uiso 1 1 calc R
H34B H 0.0808 0.1307 0.0430 0.087 Uiso 1 1 calc R
H34C H 0.0768 0.0366 0.0836 0.087 Uiso 1 1 calc R
C343 C 0.03680(14) 0.1151(8) 0.0394(4) 0.079(3) Uani 1 1 d .
H34D H 0.0223 0.1546 0.0386 0.119 Uiso 1 1 calc R
H34E H 0.0365 0.0258 0.0495 0.119 Uiso 1 1 calc R
H34F H 0.0403 0.1178 0.0083 0.119 Uiso 1 1 calc R
C344 C 0.04973(16) 0.1804(8) 0.1223(3) 0.079(3) Uani 1 1 d .
H34G H 0.0353 0.2196 0.1225 0.119 Uiso 1 1 calc R
H34H H 0.0613 0.2260 0.1441 0.119 Uiso 1 1 calc R
H34I H 0.0495 0.0904 0.1315 0.119 Uiso 1 1 calc R
H31 H 0.1216(13) 0.607(8) 0.029(3) 0.07(3) Uiso 1 1 d .
H32 H 0.1184(10) 0.470(6) -0.032(2) 0.034(17) Uiso 1 1 d .
H33 H 0.0288(13) 0.576(8) 0.057(3) 0.07(3) Uiso 1 1 d .
H34 H 0.0322(11) 0.390(6) 0.088(2) 0.04(2) Uiso 1 1 d .
Ga41 Ga 0.0000 0.43829(11) 0.2500 0.0557(3) Uani 1 2 d S
Ga42 Ga 0.0000 0.71440(10) 0.2500 0.0439(3) Uani 1 2 d S
Cl4 Cl 0.00504(5) 0.3131(3) 0.31008(13) 0.1216(13) Uani 1 1 d .
N41 N 0.02293(9) 0.5711(5) 0.2576(2) 0.0477(15) Uani 1 1 d .
N42 N 0.01002(12) 0.7758(6) 0.3092(2) 0.069(2) Uani 1 1 d .
C41 C 0.03218(13) 0.5840(8) 0.3088(3) 0.062(2) Uani 1 1 d .
H41 H 0.0422 0.5227 0.3252 0.074 Uiso 1 1 calc R
C42 C 0.02570(16) 0.6851(9) 0.3303(3) 0.078(3) Uani 1 1 d .
H42 H 0.0321 0.6967 0.3622 0.093 Uiso 1 1 calc R
C411 C 0.04170(15) 0.5618(10) 0.2323(4) 0.086(3) Uani 1 1 d .
C412 C 0.03100(18) 0.5700(12) 0.1795(3) 0.103(4) Uani 1 1 d .
H41A H 0.0204 0.4998 0.1712 0.154 Uiso 1 1 calc R
H41B H 0.0426 0.5633 0.1611 0.154 Uiso 1 1 calc R
H41C H 0.0233 0.6521 0.1730 0.154 Uiso 1 1 calc R
C413 C 0.05427(15) 0.4335(10) 0.2440(4) 0.106(4) Uani 1 1 d .
H41D H 0.0440 0.3620 0.2354 0.159 Uiso 1 1 calc R
H41E H 0.0605 0.4299 0.2774 0.159 Uiso 1 1 calc R
H41F H 0.0663 0.4276 0.2267 0.159 Uiso 1 1 calc R
C414 C 0.05794(16) 0.6702(11) 0.2459(4) 0.109(4) Uani 1 1 d .
H41G H 0.0503 0.7522 0.2389 0.163 Uiso 1 1 calc R
H41H H 0.0699 0.6634 0.2285 0.163 Uiso 1 1 calc R
H41I H 0.0642 0.6652 0.2793 0.163 Uiso 1 1 calc R
C421 C 0.00701(17) 0.8954(9) 0.3343(4) 0.088(3) Uani 1 1 d .
C422 C -0.01327(18) 0.9623(10) 0.3081(5) 0.127(5) Uani 1 1 d .
H42A H -0.0263 0.9070 0.3067 0.190 Uiso 1 1 calc R
H42B H -0.0113 0.9815 0.2765 0.190 Uiso 1 1 calc R
H42C H -0.0155 1.0424 0.3240 0.190 Uiso 1 1 calc R
C424 C 0.02770(18) 0.9809(10) 0.3363(5) 0.125(5) Uani 1 1 d .
H42D H 0.0408 0.9367 0.3538 0.187 Uiso 1 1 calc R
H42E H 0.0256 1.0618 0.3518 0.187 Uiso 1 1 calc R
H42F H 0.0298 0.9983 0.3047 0.187 Uiso 1 1 calc R
C423 C 0.0046(2) 0.8706(13) 0.3841(4) 0.131(5) Uani 1 1 d .
H42G H 0.0180 0.8277 0.4011 0.197 Uiso 1 1 calc R
H42H H -0.0084 0.8159 0.3841 0.197 Uiso 1 1 calc R
H42I H 0.0026 0.9522 0.3993 0.197 Uiso 1 1 calc R

loop_
_atom_site_aniso_label
_atom_site_aniso_U_11
_atom_site_aniso_U_22
_atom_site_aniso_U_33
_atom_site_aniso_U_23
_atom_site_aniso_U_13
_atom_site_aniso_U_12
Ga11 0.0375(4) 0.0297(4) 0.0410(4) -0.0005(3) 0.0042(3) 0.0032(3)
Ga12 0.0248(3) 0.0301(4) 0.0296(4) 0.0003(3) 0.0054(3) 0.0010(3)
Cl11 0.0511(11) 0.0525(11) 0.0765(14) 0.0031(11) -0.0017(10) 0.0237(9)
Cl12 0.0728(14) 0.0390(10) 0.0738(14) -0.0002(10) 0.0201(11) -0.0152(9)
N11 0.031(3) 0.032(3) 0.027(3) 0.001(2) 0.004(2) 0.002(2)
N12 0.025(3) 0.040(3) 0.036(3) 0.003(3) 0.004(2) 0.005(2)
N13 0.037(3) 0.031(3) 0.032(3) -0.001(2) 0.006(2) 0.001(2)
N14 0.033(3) 0.039(3) 0.046(3) 0.000(3) 0.014(3) -0.003(2)
C11 0.037(4) 0.037(4) 0.034(4) 0.005(3) 0.010(3) -0.005(3)
C12 0.027(3) 0.046(4) 0.042(4) -0.005(3) 0.005(3) -0.001(3)
C13 0.037(4) 0.046(4) 0.048(5) -0.003(4) 0.015(3) 0.009(3)
C14 0.024(4) 0.055(5) 0.057(5) 0.002(4) 0.011(3) -0.003(3)
C111 0.036(4) 0.044(4) 0.029(4) -0.001(3) -0.001(3) 0.000(3)
C112 0.034(4) 0.061(5) 0.051(5) -0.006(4) -0.005(3) -0.002(3)
C113 0.052(4) 0.051(4) 0.039(4) -0.010(4) 0.000(3) -0.002(4)
C114 0.057(5) 0.056(5) 0.043(4) 0.010(4) -0.005(4) 0.004(4)
C121 0.036(4) 0.045(4) 0.055(5) 0.007(4) 0.010(3) 0.014(3)
C122 0.070(6) 0.049(5) 0.084(6) -0.005(5) 0.025(5) 0.016(4)
C123 0.058(5) 0.070(6) 0.063(6) 0.024(5) 0.005(4) 0.022(4)
C124 0.035(4) 0.086(7) 0.085(6) 0.008(5) -0.001(4) 0.011(4)
C131 0.049(4) 0.041(4) 0.041(4) -0.014(3) 0.002(3) 0.007(3)
C132 0.044(4) 0.056(5) 0.047(4) -0.013(4) -0.006(3) -0.006(4)
C133 0.068(5) 0.074(6) 0.038(5) 0.001(4) 0.006(4) 0.005(4)
C134 0.087(6) 0.052(5) 0.064(6) -0.026(4) 0.004(5) 0.006(5)
C141 0.045(4) 0.040(4) 0.057(5) 0.004(4) 0.016(4) -0.010(3)
C142 0.073(6) 0.083(6) 0.068(6) 0.031(5) 0.023(5) 0.001(5)
C143 0.045(5) 0.061(5) 0.115(8) 0.005(5) 0.007(5) -0.023(4)
C144 0.055(5) 0.035(4) 0.072(5) -0.009(4) 0.008(4) -0.019(3)
Ga21 0.0740(6) 0.0294(4) 0.0462(5) 0.0024(4) 0.0113(4) 0.0116(4)
Ga22 0.0328(4) 0.0283(4) 0.0362(4) -0.0026(3) 0.0019(3) 0.0031(3)
Cl21 0.116(2) 0.0414(11) 0.0652(14) -0.0149(10) 0.0060(13) -0.0048(12)
Cl22 0.127(2) 0.0520(13) 0.0877(18) 0.0222(12) 0.0154(16) 0.0412(14)
N21 0.102(6) 0.031(3) 0.062(4) 0.007(3) 0.042(4) 0.004(3)
N22 0.078(5) 0.027(3) 0.094(6) 0.008(3) -0.051(4) -0.003(3)
N23 0.038(3) 0.041(3) 0.072(5) -0.019(3) 0.012(3) 0.003(3)
N24 0.048(3) 0.039(3) 0.048(4) -0.005(3) -0.006(3) -0.009(3)
C21 0.070(6) 0.061(5) 0.059(6) -0.001(4) -0.023(4) 0.025(5)
C22 0.068(6) 0.068(6) 0.087(7) 0.003(5) -0.004(5) 0.015(5)
C23 0.102(8) 0.065(6) 0.073(7) -0.009(5) 0.002(6) 0.024(6)
C24 0.063(6) 0.083(7) 0.087(7) 0.001(6) 0.002(5) 0.000(5)
C211 0.067(6) 0.046(5) 0.114(8) -0.009(5) 0.047(6) -0.015(4)
C212 0.097(8) 0.117(9) 0.066(6) -0.029(6) -0.033(6) 0.042(7)
C213 0.075(6) 0.055(5) 0.062(5) 0.000(4) 0.015(4) -0.026(4)
C214 0.045(4) 0.068(5) 0.077(6) -0.006(5) 0.022(4) -0.008(4)
C221 0.048(4) 0.039(4) 0.096(7) 0.023(4) 0.013(4) 0.011(4)
C222 0.078(6) 0.072(6) 0.093(7) -0.003(6) 0.020(6) 0.001(5)
C223 0.115(9) 0.054(6) 0.168(12) -0.002(7) 0.089(9) 0.003(6)
C224 0.258(17) 0.139(11) 0.044(6) 0.005(7) -0.022(8) 0.120(12)
C231 0.133(10) 0.051(6) 0.144(11) -0.005(6) 0.095(9) 0.009(6)
C232 0.088(7) 0.058(6) 0.087(7) 0.012(5) 0.040(5) -0.009(5)
C233 0.098(8) 0.056(6) 0.107(8) 0.003(6) -0.015(7) 0.001(5)
C241 0.051(5) 0.066(5) 0.066(6) -0.029(5) 0.011(4) -0.013(4)
C242 0.072(6) 0.073(6) 0.094(7) -0.016(6) 0.029(5) 0.010(5)
C243 0.138(11) 0.074(8) 0.35(2) -0.093(11) 0.159(14) -0.057(8)
C244 0.125(10) 0.123(10) 0.072(7) -0.033(7) -0.020(7) 0.016(8)
Ga31 0.0349(4) 0.0310(4) 0.0515(5) -0.0010(3) 0.0107(3) -0.0021(3)
Ga32 0.0282(4) 0.0315(4) 0.0463(4) -0.0023(3) 0.0077(3) -0.0006(3)
Cl31 0.0675(13) 0.0405(10) 0.0666(13) -0.0091(9) 0.0250(10) -0.0006(9)
Cl32 0.0578(11) 0.0397(10) 0.0737(13) 0.0027(9) 0.0206(10) -0.0124(9)
N31 0.031(3) 0.035(3) 0.048(3) -0.003(3) 0.004(3) -0.003(2)
N32 0.034(3) 0.039(3) 0.049(3) -0.008(3) 0.009(3) 0.004(3)
N33 0.028(3) 0.035(3) 0.046(3) 0.001(3) 0.008(2) -0.002(2)
N34 0.046(3) 0.035(3) 0.064(4) 0.004(3) 0.019(3) -0.008(3)
C31 0.031(4) 0.046(4) 0.057(5) -0.005(4) 0.012(3) -0.004(3)
C32 0.032(4) 0.049(5) 0.059(5) 0.005(4) 0.017(4) 0.005(3)
C33 0.038(4) 0.041(4) 0.061(5) -0.005(4) 0.020(4) 0.002(3)
C34 0.040(4) 0.043(4) 0.064(5) 0.000(4) 0.023(4) -0.005(3)
C311 0.034(4) 0.049(4) 0.057(5) -0.005(4) -0.006(3) -0.004(3)
C312 0.070(5) 0.061(5) 0.040(4) 0.000(4) 0.002(4) -0.004(4)
C313 0.052(5) 0.055(5) 0.065(5) -0.002(4) -0.016(4) 0.016(4)
C314 0.064(5) 0.055(5) 0.077(6) -0.021(5) -0.009(5) -0.007(4)
C321 0.047(4) 0.041(4) 0.046(4) -0.006(3) 0.005(3) 0.011(3)
C322 0.055(5) 0.059(5) 0.065(5) -0.023(4) 0.002(4) 0.003(4)
C323 0.098(7) 0.064(6) 0.059(5) -0.013(5) 0.026(5) 0.011(5)
C324 0.054(5) 0.060(5) 0.075(6) -0.003(5) 0.000(4) 0.026(4)
C331 0.034(4) 0.044(4) 0.053(4) 0.005(4) 0.005(3) 0.008(3)
C332 0.049(4) 0.062(5) 0.052(5) 0.009(4) 0.010(4) 0.006(4)
C333 0.034(4) 0.071(6) 0.069(6) -0.001(5) 0.003(4) -0.004(4)
C334 0.051(5) 0.063(5) 0.080(6) 0.009(5) 0.014(4) 0.023(4)
C341 0.061(5) 0.035(4) 0.076(6) 0.003(4) 0.019(4) -0.008(4)
C342 0.058(5) 0.036(4) 0.077(6) 0.015(4) 0.008(4) 0.006(4)
C343 0.055(5) 0.043(5) 0.136(9) -0.002(5) 0.009(5) -0.013(4)
C344 0.101(7) 0.052(5) 0.095(7) 0.018(5) 0.045(6) 0.003(5)
Ga41 0.0445(7) 0.0329(6) 0.0875(10) 0.000 0.0081(6) 0.000
Ga42 0.0385(6) 0.0360(6) 0.0522(7) 0.000 -0.0030(5) 0.000
Cl4 0.0884(19) 0.0763(18) 0.188(3) 0.077(2) -0.002(2) -0.0023(15)
N41 0.036(3) 0.039(3) 0.068(4) 0.000(3) 0.009(3) 0.000(3)
N42 0.080(5) 0.054(4) 0.060(5) -0.013(4) -0.020(4) 0.017(4)
C41 0.058(5) 0.054(5) 0.068(6) -0.005(4) -0.001(4) 0.008(4)
C42 0.083(7) 0.066(6) 0.072(6) -0.003(5) -0.014(5) -0.001(5)
C411 0.052(5) 0.080(7) 0.134(10) -0.003(7) 0.041(6) -0.004(5)
C412 0.101(8) 0.141(11) 0.070(7) -0.001(7) 0.029(6) -0.012(8)
C413 0.055(6) 0.105(9) 0.161(11) -0.016(8) 0.028(7) 0.034(6)
C414 0.056(6) 0.120(10) 0.152(11) 0.007(8) 0.024(7) -0.033(6)
C421 0.086(7) 0.064(6) 0.095(8) -0.033(6) -0.026(6) 0.024(5)
C422 0.086(8) 0.081(8) 0.187(13) -0.040(8) -0.038(8) 0.023(6)
C424 0.099(9) 0.061(7) 0.183(13) -0.022(8) -0.047(9) 0.011(6)
C423 0.158(12) 0.134(11) 0.093(9) -0.062(8) 0.002(8) 0.034(10)

loop_
_atom_type_symbol
_atom_type_description
_atom_type_scat_dispersion_real
_atom_type_scat_dispersion_imag
_atom_type_scat_source
C C 0.0033 0.0016 'International Tables Vol C Tables 4.2.6.8 and 6.1.1.4'
H H 0.0000 0.0000 'International Tables Vol C Tables 4.2.6.8 and 6.1.1.4'
N N 0.0061 0.0033 'International Tables Vol C Tables 4.2.6.8 and 6.1.1.4'
Cl Cl 0.1484 0.1585 'International Tables Vol C Tables 4.2.6.8 and 6.1.1.4'
Ga Ga 0.2307 1.6083 'International Tables Vol C Tables 4.2.6.8 and 6.1.1.4'

loop_
_geom_angle_atom_site_label_1
_geom_angle_atom_site_label_2
_geom_angle_atom_site_label_3
_geom_angle
_geom_angle_site_symmetry_1
_geom_angle_site_symmetry_3
N13 Ga11 N11 89.3(2) . .
N13 Ga11 Cl12 120.83(16) . .
N11 Ga11 Cl12 110.86(16) . .
N13 Ga11 Cl11 110.55(16) . .
N11 Ga11 Cl11 121.15(15) . .
Cl12 Ga11 Cl11 104.80(9) . .
N13 Ga11 Ga12 44.41(15) . .
N11 Ga11 Ga12 44.87(14) . .
Cl12 Ga11 Ga12 128.46(7) . .
Cl11 Ga11 Ga12 126.75(7) . .
N14 Ga12 N12 138.8(2) . .
N14 Ga12 N13 92.2(2) . .
N12 Ga12 N13 118.2(2) . .
N14 Ga12 N11 119.2(2) . .
N12 Ga12 N11 91.7(2) . .
N13 Ga12 N11 86.0(2) . .
N14 Ga12 Ga11 110.39(17) . .
N12 Ga12 Ga11 110.80(16) . .
N13 Ga12 Ga11 42.98(14) . .
N11 Ga12 Ga11 43.02(14) . .
C11 N11 C111 111.9(5) . .
C11 N11 Ga11 107.4(4) . .
C111 N11 Ga11 120.5(4) . .
C11 N11 Ga12 98.9(4) . .
C111 N11 Ga12 122.7(4) . .
Ga11 N11 Ga12 92.1(2) . .
C12 N12 C121 119.9(5) . .
C12 N12 Ga12 105.1(4) . .
C121 N12 Ga12 134.6(4) . .
C13 N13 C131 111.3(5) . .
C13 N13 Ga11 107.6(4) . .
C131 N13 Ga11 119.8(4) . .
C13 N13 Ga12 98.7(4) . .
C131 N13 Ga12 123.6(4) . .
Ga11 N13 Ga12 92.6(2) . .
C14 N14 C141 119.8(6) . .
C14 N14 Ga12 105.6(4) . .
C141 N14 Ga12 134.1(4) . .
C12 C11 N11 119.1(6) . .
C12 C11 H11 126(3) . .
N11 C11 H11 115(3) . .
C11 C12 N12 123.6(6) . .
C11 C12 H12 121(4) . .
N12 C12 H12 115(4) . .
C14 C13 N13 118.5(6) . .
C14 C13 H13 129(3) . .
N13 C13 H13 112(3) . .
C13 C14 N14 123.7(7) . .
C13 C14 H14 121(6) . .
N14 C14 H14 115(6) . .
N11 C111 C112 108.6(5) . .
N11 C111 C114 110.8(5) . .
C112 C111 C114 110.1(6) . .
N11 C111 C113 109.2(5) . .
C112 C111 C113 109.3(6) . .
C114 C111 C113 108.9(6) . .
C111 C112 H11A 109.5 . .
C111 C112 H11B 109.5 . .
H11A C112 H11B 109.5 . .
C111 C112 H11C 109.5 . .
H11A C112 H11C 109.5 . .
H11B C112 H11C 109.5 . .
C111 C113 H11D 109.5 . .
C111 C113 H11E 109.5 . .
H11D C113 H11E 109.5 . .
C111 C113 H11F 109.5 . .
H11D C113 H11F 109.5 . .
H11E C113 H11F 109.5 . .
C111 C114 H11G 109.5 . .
C111 C114 H11H 109.5 . .
H11G C114 H11H 109.5 . .
C111 C114 H11I 109.5 . .
H11G C114 H11I 109.5 . .
H11H C114 H11I 109.5 . .
N12 C121 C123 108.8(5) . .
N12 C121 C122 110.3(6) . .
C123 C121 C122 110.6(7) . .
N12 C121 C124 110.1(6) . .
C123 C121 C124 107.8(7) . .
C122 C121 C124 109.1(6) . .
C121 C122 H12A 109.5 . .
C121 C122 H12B 109.5 . .
H12A C122 H12B 109.5 . .
C121 C122 H12C 109.5 . .
H12A C122 H12C 109.5 . .
H12B C122 H12C 109.5 . .
C121 C123 H12D 109.5 . .
C121 C123 H12E 109.5 . .
H12D C123 H12E 109.5 . .
C121 C123 H12F 109.5 . .
H12D C123 H12F 109.5 . .
H12E C123 H12F 109.5 . .
C121 C124 H12G 109.5 . .
C121 C124 H12H 109.5 . .
H12G C124 H12H 109.5 . .
C121 C124 H12I 109.5 . .
H12G C124 H12I 109.5 . .
H12H C124 H12I 109.5 . .
C133 C131 C132 109.7(6) . .
C133 C131 N13 108.5(6) . .
C132 C131 N13 108.5(5) . .
C133 C131 C134 110.3(6) . .
C132 C131 C134 110.4(6) . .
N13 C131 C134 109.4(6) . .
C131 C132 H13A 109.5 . .
C131 C132 H13B 109.5 . .
H13A C132 H13B 109.5 . .
C131 C132 H13C 109.5 . .
H13A C132 H13C 109.5 . .
H13B C132 H13C 109.5 . .
C131 C133 H13D 109.5 . .
C131 C133 H13E 109.5 . .
H13D C133 H13E 109.5 . .
C131 C133 H13F 109.5 . .
H13D C133 H13F 109.5 . .
H13E C133 H13F 109.5 . .
C131 C134 H13G 109.5 . .
C131 C134 H13H 109.5 . .
H13G C134 H13H 109.5 . .
C131 C134 H13I 109.5 . .
H13G C134 H13I 109.5 . .
H13H C134 H13I 109.5 . .
N14 C141 C144 107.7(5) . .
N14 C141 C142 110.4(6) . .
C144 C141 C142 111.0(7) . .
N14 C141 C143 111.1(6) . .
C144 C141 C143 107.8(7) . .
C142 C141 C143 108.8(6) . .
C141 C142 H14A 109.5 . .
C141 C142 H14B 109.5 . .
H14A C142 H14B 109.5 . .
C141 C142 H14C 109.5 . .
H14A C142 H14C 109.5 . .
H14B C142 H14C 109.5 . .
C141 C143 H14D 109.5 . .
C141 C143 H14E 109.5 . .
H14D C143 H14E 109.5 . .
C141 C143 H14F 109.5 . .
H14D C143 H14F 109.5 . .
H14E C143 H14F 109.5 . .
C141 C144 H14G 109.5 . .
C141 C144 H14H 109.5 . .
H14G C144 H14H 109.5 . .
C141 C144 H14I 109.5 . .
H14G C144 H14I 109.5 . .
H14H C144 H14I 109.5 . .
N23 Ga21 N21 89.4(2) . .
N23 Ga21 Cl22 113.9(2) . .
N21 Ga21 Cl22 119.7(2) . .
N23 Ga21 Cl21 117.9(2) . .
N21 Ga21 Cl21 112.5(2) . .
Cl22 Ga21 Cl21 103.94(10) . .
N23 Ga21 Ga22 44.33(16) . .
N21 Ga21 Ga22 45.10(18) . .
Cl22 Ga21 Ga22 129.67(8) . .
Cl21 Ga21 Ga22 126.38(7) . .
N24 Ga22 N22 139.1(3) . .
N24 Ga22 N23 96.6(3) . .
N22 Ga22 N23 114.6(3) . .
N24 Ga22 N21 113.8(3) . .
N22 Ga22 N21 95.1(3) . .
N23 Ga22 N21 85.5(2) . .
N24 Ga22 Ga21 110.89(19) . .
N22 Ga22 Ga21 110.0(2) . .
N23 Ga22 Ga21 42.08(17) . .
N21 Ga22 Ga21 43.46(18) . .
C211 N21 C21 101.2(7) . .
C211 N21 Ga21 123.4(5) . .
C21 N21 Ga21 106.7(5) . .
C211 N21 Ga22 130.0(5) . .
C21 N21 Ga22 101.0(5) . .
Ga21 N21 Ga22 91.4(3) . .
C221 N22 C22 114.8(6) . .
C221 N22 Ga22 136.8(5) . .
C22 N22 Ga22 105.3(5) . .
C231 N23 C23 107.5(8) . .
C231 N23 Ga21 124.2(6) . .
C23 N23 Ga21 102.3(5) . .
C231 N23 Ga22 126.9(6) . .
C23 N23 Ga22 97.4(5) . .
Ga21 N23 Ga22 93.6(3) . .
C24 N24 C241 117.3(6) . .
C24 N24 Ga22 103.0(5) . .
C241 N24 Ga22 137.1(5) . .
C22 C21 N21 111.3(8) . .
C22 C21 H21 124.3 . .
N21 C21 H21 124.3 . .
C21 C22 N22 126.6(8) . .
C21 C22 H22 116.7 . .
N22 C22 H22 116.7 . .
C24 C23 N23 117.3(8) . .
C24 C23 H23 121.3 . .
N23 C23 H23 121.3 . .
C23 C24 N24 124.0(9) . .
C23 C24 H24 118.0 . .
N24 C24 H24 118.0 . .
N21 C211 C213 114.7(8) . .
N21 C211 C214 111.9(7) . .
C213 C211 C214 113.0(7) . .
N21 C211 C212 100.3(7) . .
C213 C211 C212 108.2(8) . .
C214 C211 C212 107.7(8) . .
C211 C212 H21A 109.5 . .
C211 C212 H21B 109.5 . .
H21A C212 H21B 109.5 . .
C211 C212 H21C 109.5 . .
H21A C212 H21C 109.5 . .
H21B C212 H21C 109.5 . .
C211 C213 H21D 109.5 . .
C211 C213 H21E 109.5 . .
H21D C213 H21E 109.5 . .
C211 C213 H21F 109.5 . .
H21D C213 H21F 109.5 . .
H21E C213 H21F 109.5 . .
C211 C214 H21G 109.5 . .
C211 C214 H21H 109.5 . .
H21G C214 H21H 109.5 . .
C211 C214 H21I 109.5 . .
H21G C214 H21I 109.5 . .
H21H C214 H21I 109.5 . .
N22 C221 C224 111.8(8) . .
N22 C221 C223 104.7(7) . .
C224 C221 C223 112.0(10) . .
N22 C221 C222 111.8(8) . .
C224 C221 C222 110.5(8) . .
C223 C221 C222 105.8(7) . .
C221 C222 H22A 109.5 . .
C221 C222 H22B 109.5 . .
H22A C222 H22B 109.5 . .
C221 C222 H22C 109.5 . .
H22A C222 H22C 109.5 . .
H22B C222 H22C 109.5 . .
C221 C223 H22D 109.5 . .
C221 C223 H22E 109.5 . .
H22D C223 H22E 109.5 . .
C221 C223 H22F 109.5 . .
H22D C223 H22F 109.5 . .
H22E C223 H22F 109.5 . .
C221 C224 H22G 109.5 . .
C221 C224 H22H 109.5 . .
H22G C224 H22H 109.5 . .
C221 C224 H22I 109.5 . .
H22G C224 H22I 109.5 . .
H22H C224 H22I 109.5 . .
N23 C231 C234 110.6(8) . .
N23 C231 C233 100.0(8) . .
C234 C231 C233 114.3(10) . .
N23 C231 C232 112.8(9) . .
C234 C231 C232 107.1(8) . .
C233 C231 C232 112.1(9) . .
C231 C232 H23A 109.5 . .
C231 C232 H23B 109.5 . .
H23A C232 H23B 109.5 . .
C231 C232 H23C 109.5 . .
H23A C232 H23C 109.5 . .
H23B C232 H23C 109.5 . .
C231 C233 H23D 109.5 . .
C231 C233 H23E 109.5 . .
H23D C233 H23E 109.5 . .
C231 C233 H23F 109.5 . .
H23D C233 H23F 109.5 . .
H23E C233 H23F 109.5 . .
C231 C234 H23G 109.5 . .
C231 C234 H23H 109.5 . .
H23G C234 H23H 109.5 . .
C231 C234 H23I 109.5 . .
H23G C234 H23I 109.5 . .
H23H C234 H23I 109.5 . .
C243 C241 N24 112.1(8) . .
C243 C241 C242 109.8(9) . .
N24 C241 C242 109.2(7) . .
C243 C241 C244 111.7(10) . .
N24 C241 C244 107.2(7) . .
C242 C241 C244 106.6(8) . .
C241 C242 H24A 109.5 . .
C241 C242 H24B 109.5 . .
H24A C242 H24B 109.5 . .
C241 C242 H24C 109.5 . .
H24A C242 H24C 109.5 . .
H24B C242 H24C 109.5 . .
C241 C243 H24D 109.5 . .
C241 C243 H24E 109.5 . .
H24D C243 H24E 109.5 . .
C241 C243 H24F 109.5 . .
H24D C243 H24F 109.5 . .
H24E C243 H24F 109.5 . .
C241 C244 H24G 109.5 . .
C241 C244 H24H 109.5 . .
H24G C244 H24H 109.5 . .
C241 C244 H24I 109.5 . .
H24G C244 H24I 109.5 . .
H24H C244 H24I 109.5 . .
N31 Ga31 N33 89.5(2) . .
N31 Ga31 Cl31 119.58(17) . .
N33 Ga31 Cl31 111.91(16) . .
N31 Ga31 Cl32 111.55(17) . .
N33 Ga31 Cl32 119.83(17) . .
Cl31 Ga31 Cl32 104.89(8) . .
N31 Ga31 Ga32 44.84(15) . .
N33 Ga31 Ga32 44.68(15) . .
Cl31 Ga31 Ga32 128.19(6) . .
Cl32 Ga31 Ga32 126.93(6) . .
N34 Ga32 N32 139.8(2) . .
N34 Ga32 N33 91.5(2) . .
N32 Ga32 N33 119.0(2) . .
N34 Ga32 N31 118.1(2) . .
N32 Ga32 N31 91.3(2) . .
N33 Ga32 N31 86.0(2) . .
N34 Ga32 Ga31 110.41(18) . .
N32 Ga32 Ga31 109.77(17) . .
N33 Ga32 Ga31 43.04(14) . .
N31 Ga32 Ga31 42.98(15) . .
C31 N31 C311 111.1(5) . .
C31 N31 Ga31 107.6(4) . .
C311 N31 Ga31 121.2(4) . .
C31 N31 Ga32 99.0(4) . .
C311 N31 Ga32 122.5(4) . .
Ga31 N31 Ga32 92.2(2) . .
C32 N32 C321 118.8(6) . .
C32 N32 Ga32 106.0(5) . .
C321 N32 Ga32 134.2(5) . .
C33 N33 C331 110.7(5) . .
C33 N33 Ga31 107.3(4) . .
C331 N33 Ga31 120.6(4) . .
C33 N33 Ga32 99.3(4) . .
C331 N33 Ga32 123.5(4) . .
Ga31 N33 Ga32 92.3(2) . .
C34 N34 C341 119.6(6) . .
C34 N34 Ga32 106.1(5) . .
C341 N34 Ga32 134.1(5) . .
C32 C31 N31 119.7(7) . .
C32 C31 H31 121(5) . .
N31 C31 H31 120(5) . .
C31 C32 N32 122.8(7) . .
C31 C32 H32 120(4) . .
N32 C32 H32 117(4) . .
C34 C33 N33 119.4(7) . .
C34 C33 H33 112(5) . .
N33 C33 H33 128(5) . .
C33 C34 N34 122.1(7) . .
C33 C34 H34 120(4) . .
N34 C34 H34 117(4) . .
C314 C311 C312 110.0(7) . .
C314 C311 N31 110.6(6) . .
C312 C311 N31 108.7(5) . .
C314 C311 C313 109.6(6) . .
C312 C311 C313 110.0(7) . .
N31 C311 C313 107.9(6) . .
C311 C312 H31A 109.5 . .
C311 C312 H31B 109.5 . .
H31A C312 H31B 109.5 . .
C311 C312 H31C 109.5 . .
H31A C312 H31C 109.5 . .
H31B C312 H31C 109.5 . .
C311 C313 H31D 109.5 . .
C311 C313 H31E 109.5 . .
H31D C313 H31E 109.5 . .
C311 C313 H31F 109.5 . .
H31D C313 H31F 109.5 . .
H31E C313 H31F 109.5 . .
C311 C314 H31G 109.5 . .
C311 C314 H31H 109.5 . .
H31G C314 H31H 109.5 . .
C311 C314 H31I 109.5 . .
H31G C314 H31I 109.5 . .
H31H C314 H31I 109.5 . .
N32 C321 C322 108.9(6) . .
N32 C321 C323 111.5(6) . .
C322 C321 C323 108.7(7) . .
N32 C321 C324 109.2(6) . .
C322 C321 C324 109.3(6) . .
C323 C321 C324 109.2(7) . .
C321 C322 H32A 109.5 . .
C321 C322 H32B 109.5 . .
H32A C322 H32B 109.5 . .
C321 C322 H32C 109.5 . .
H32A C322 H32C 109.5 . .
H32B C322 H32C 109.5 . .
C321 C323 H32D 109.5 . .
C321 C323 H32E 109.5 . .
H32D C323 H32E 109.5 . .
C321 C323 H32F 109.5 . .
H32D C323 H32F 109.5 . .
H32E C323 H32F 109.5 . .
C321 C324 H32G 109.5 . .
C321 C324 H32H 109.5 . .
H32G C324 H32H 109.5 . .
C321 C324 H32I 109.5 . .
H32G C324 H32I 109.5 . .
H32H C324 H32I 109.5 . .
C332 C331 C333 109.5(6) . .
C332 C331 C334 109.4(6) . .
C333 C331 C334 110.4(6) . .
C332 C331 N33 108.5(5) . .
C333 C331 N33 108.2(6) . .
C334 C331 N33 110.9(6) . .
C331 C332 H33A 109.5 . .
C331 C332 H33B 109.5 . .
H33A C332 H33B 109.5 . .
C331 C332 H33C 109.5 . .
H33A C332 H33C 109.5 . .
H33B C332 H33C 109.5 . .
C331 C333 H33D 109.5 . .
C331 C333 H33E 109.5 . .
H33D C333 H33E 109.5 . .
C331 C333 H33F 109.5 . .
H33D C333 H33F 109.5 . .
H33E C333 H33F 109.5 . .
C331 C334 H33G 109.5 . .
C331 C334 H33H 109.5 . .
H33G C334 H33H 109.5 . .
C331 C334 H33I 109.5 . .
H33G C334 H33I 109.5 . .
H33H C334 H33I 109.5 . .
N34 C341 C344 112.4(7) . .
N34 C341 C342 107.9(6) . .
C344 C341 C342 108.4(7) . .
N34 C341 C343 109.9(7) . .
C344 C341 C343 109.4(7) . .
C342 C341 C343 108.8(7) . .
C341 C342 H34A 109.5 . .
C341 C342 H34B 109.5 . .
H34A C342 H34B 109.5 . .
C341 C342 H34C 109.5 . .
H34A C342 H34C 109.5 . .
H34B C342 H34C 109.5 . .
C341 C343 H34D 109.5 . .
C341 C343 H34E 109.5 . .
H34D C343 H34E 109.5 . .
C341 C343 H34F 109.5 . .
H34D C343 H34F 109.5 . .
H34E C343 H34F 109.5 . .
C341 C344 H34G 109.5 . .
C341 C344 H34H 109.5 . .
H34G C344 H34H 109.5 . .
C341 C344 H34I 109.5 . .
H34G C344 H34I 109.5 . .
H34H C344 H34I 109.5 . .
N41 Ga41 N41 89.8(3) . 2
N41 Ga41 Cl4 120.2(2) . 2
N41 Ga41 Cl4 110.6(2) 2 2
N41 Ga41 Cl4 110.6(2) . .
N41 Ga41 Cl4 120.2(2) 2 .
Cl4 Ga41 Cl4 105.8(2) 2 .
N41 Ga41 Ga42 44.92(16) . .
N41 Ga41 Ga42 44.92(16) 2 .
Cl4 Ga41 Ga42 127.08(10) 2 .
Cl4 Ga41 Ga42 127.08(10) . .
N42 Ga42 N42 139.3(4) . 2
N42 Ga42 N41 93.3(3) . .
N42 Ga42 N41 116.9(3) 2 .
N42 Ga42 N41 116.9(3) . 2
N42 Ga42 N41 93.3(3) 2 2
N41 Ga42 N41 85.4(3) . 2
N42 Ga42 Ga41 110.4(2) . .
N42 Ga42 Ga41 110.4(2) 2 .
N41 Ga42 Ga41 42.72(16) . .
N41 Ga42 Ga41 42.72(16) 2 .
C411 N41 C41 109.1(7) . .
C411 N41 Ga41 120.5(5) . .
C41 N41 Ga41 107.3(5) . .
C411 N41 Ga42 125.4(5) . .
C41 N41 Ga42 99.1(4) . .
Ga41 N41 Ga42 92.4(2) . .
C42 N42 C421 119.6(7) . .
C42 N42 Ga42 104.6(6) . .
C421 N42 Ga42 135.4(6) . .
C42 C41 N41 117.1(7) . .
C42 C41 H41 121.5 . .
N41 C41 H41 121.5 . .
C41 C42 N42 124.8(8) . .
C41 C42 H42 117.6 . .
N42 C42 H42 117.6 . .
N41 C411 C414 110.8(9) . .
N41 C411 C413 110.2(8) . .
C414 C411 C413 108.3(8) . .
N41 C411 C412 106.0(8) . .
C414 C411 C412 110.4(9) . .
C413 C411 C412 111.1(10) . .
C411 C412 H41A 109.5 . .
C411 C412 H41B 109.5 . .
H41A C412 H41B 109.5 . .
C411 C412 H41C 109.5 . .
H41A C412 H41C 109.5 . .
H41B C412 H41C 109.5 . .
C411 C413 H41D 109.5 . .
C411 C413 H41E 109.5 . .
H41D C413 H41E 109.5 . .
C411 C413 H41F 109.5 . .
H41D C413 H41F 109.5 . .
H41E C413 H41F 109.5 . .
C411 C414 H41G 109.5 . .
C411 C414 H41H 109.5 . .
H41G C414 H41H 109.5 . .
C411 C414 H41I 109.5 . .
H41G C414 H41I 109.5 . .
H41H C414 H41I 109.5 . .
N42 C421 C422 108.2(8) . .
N42 C421 C423 112.3(9) . .
C422 C421 C423 110.0(10) . .
N42 C421 C424 108.9(9) . .
C422 C421 C424 110.1(9) . .
C423 C421 C424 107.3(9) . .
C421 C422 H42A 109.5 . .
C421 C422 H42B 109.5 . .
H42A C422 H42B 109.5 . .
C421 C422 H42C 109.5 . .
H42A C422 H42C 109.5 . .
H42B C422 H42C 109.5 . .
C421 C424 H42D 109.5 . .
C421 C424 H42E 109.5 . .
H42D C424 H42E 109.5 . .
C421 C424 H42F 109.5 . .
H42D C424 H42F 109.5 . .
H42E C424 H42F 109.5 . .
C421 C423 H42G 109.5 . .
C421 C423 H42H 109.5 . .
H42G C423 H42H 109.5 . .
C421 C423 H42I 109.5 . .
H42G C423 H42I 109.5 . .
H42H C423 H42I 109.5 . .

loop_
_geom_bond_atom_site_label_1
_geom_bond_atom_site_label_2
_geom_bond_distance
_geom_bond_site_symmetry_2
Ga11 N13 1.979(5) .
Ga11 N11 1.979(5) .
Ga11 Cl12 2.171(2) .
Ga11 Cl11 2.1731(19) .
Ga11 Ga12 2.8992(10) .
Ga12 N14 1.846(5) .
Ga12 N12 1.857(5) .
Ga12 N13 2.031(5) .
Ga12 N11 2.047(5) .
N11 C11 1.462(8) .
N11 C111 1.518(8) .
N12 C12 1.380(8) .
N12 C121 1.466(8) .
N13 C13 1.495(8) .
N13 C131 1.527(8) .
N14 C14 1.381(9) .
N14 C141 1.473(8) .
C11 C12 1.325(9) .
C11 H11 0.92(5) .
C12 H12 0.94(6) .
C13 C14 1.314(10) .
C13 H13 0.95(6) .
C14 H14 0.85(8) .
C111 C112 1.523(9) .
C111 C114 1.524(9) .
C111 C113 1.538(9) .
C112 H11A 0.9800 .
C112 H11B 0.9800 .
C112 H11C 0.9800 .
C113 H11D 0.9800 .
C113 H11E 0.9800 .
C113 H11F 0.9800 .
C114 H11G 0.9800 .
C114 H11H 0.9800 .
C114 H11I 0.9800 .
C121 C123 1.502(10) .
C121 C122 1.513(10) .
C121 C124 1.547(10) .
C122 H12A 0.9800 .
C122 H12B 0.9800 .
C122 H12C 0.9800 .
C123 H12D 0.9800 .
C123 H12E 0.9800 .
C123 H12F 0.9800 .
C124 H12G 0.9800 .
C124 H12H 0.9800 .
C124 H12I 0.9800 .
C131 C133 1.520(10) .
C131 C132 1.523(9) .
C131 C134 1.533(10) .
C132 H13A 0.9800 .
C132 H13B 0.9800 .
C132 H13C 0.9800 .
C133 H13D 0.9800 .
C133 H13E 0.9800 .
C133 H13F 0.9800 .
C134 H13G 0.9800 .
C134 H13H 0.9800 .
C134 H13I 0.9800 .
C141 C144 1.509(10) .
C141 C142 1.530(10) .
C141 C143 1.548(10) .
C142 H14A 0.9800 .
C142 H14B 0.9800 .
C142 H14C 0.9800 .
C143 H14D 0.9800 .
C143 H14E 0.9800 .
C143 H14F 0.9800 .
C144 H14G 0.9800 .
C144 H14H 0.9800 .
C144 H14I 0.9800 .
Ga21 N23 1.943(6) .
Ga21 N21 1.991(6) .
Ga21 Cl22 2.168(2) .
Ga21 Cl21 2.182(2) .
Ga21 Ga22 2.8938(10) .
Ga22 N24 1.837(5) .
Ga22 N22 1.842(6) .
Ga22 N23 2.026(6) .
Ga22 N21 2.051(6) .
N21 C211 1.439(10) .
N21 C21 1.612(10) .
N22 C221 1.441(9) .
N22 C22 1.442(11) .
N23 C231 1.438(11) .
N23 C23 1.571(11) .
N24 C24 1.461(11) .
N24 C241 1.469(9) .
C21 C22 1.405(12) .
C21 H21 0.9500 .
C22 H22 0.9500 .
C23 C24 1.343(12) .
C23 H23 0.9500 .
C24 H24 0.9500 .
C211 C213 1.488(10) .
C211 C214 1.508(11) .
C211 C212 1.627(12) .
C212 H21A 0.9800 .
C212 H21B 0.9800 .
C212 H21C 0.9800 .
C213 H21D 0.9800 .
C213 H21E 0.9800 .
C213 H21F 0.9800 .
C214 H21G 0.9800 .
C214 H21H 0.9800 .
C214 H21I 0.9800 .
C221 C224 1.474(12) .
C221 C223 1.530(12) .
C221 C222 1.536(12) .
C222 H22A 0.9800 .
C222 H22B 0.9800 .
C222 H22C 0.9800 .
C223 H22D 0.9800 .
C223 H22E 0.9800 .
C223 H22F 0.9800 .
C224 H22G 0.9800 .
C224 H22H 0.9800 .
C224 H22I 0.9800 .
C231 C234 1.534(13) .
C231 C233 1.553(15) .
C231 C232 1.555(13) .
C232 H23A 0.9800 .
C232 H23B 0.9800 .
C232 H23C 0.9800 .
C233 H23D 0.9800 .
C233 H23E 0.9800 .
C233 H23F 0.9800 .
C234 H23G 0.9800 .
C234 H23H 0.9800 .
C234 H23I 0.9800 .
C241 C243 1.444(13) .
C241 C242 1.499(11) .
C241 C244 1.588(13) .
C242 H24A 0.9800 .
C242 H24B 0.9800 .
C242 H24C 0.9800 .
C243 H24D 0.9800 .
C243 H24E 0.9800 .
C243 H24F 0.9800 .
C244 H24G 0.9800 .
C244 H24H 0.9800 .
C244 H24I 0.9800 .
Ga31 N31 1.978(5) .
Ga31 N33 1.981(5) .
Ga31 Cl31 2.172(2) .
Ga31 Cl32 2.175(2) .
Ga31 Ga32 2.8995(10) .
Ga32 N34 1.858(5) .
Ga32 N32 1.865(5) .
Ga32 N33 2.040(5) .
Ga32 N31 2.046(5) .
N31 C31 1.468(9) .
N31 C311 1.521(9) .
N32 C32 1.375(9) .
N32 C321 1.471(8) .
N33 C33 1.463(9) .
N33 C331 1.524(8) .
N34 C34 1.383(9) .
N34 C341 1.468(9) .
C31 C32 1.324(10) .
C31 H31 0.90(8) .
C32 H32 0.97(6) .
C33 C34 1.339(10) .
C33 H33 0.90(8) .
C34 H34 0.91(7) .
C311 C314 1.513(10) .
C311 C312 1.521(10) .
C311 C313 1.541(10) .
C312 H31A 0.9800 .
C312 H31B 0.9800 .
C312 H31C 0.9800 .
C313 H31D 0.9800 .
C313 H31E 0.9800 .
C313 H31F 0.9800 .
C314 H31G 0.9800 .
C314 H31H 0.9800 .
C314 H31I 0.9800 .
C321 C322 1.506(10) .
C321 C323 1.512(11) .
C321 C324 1.536(9) .
C322 H32A 0.9800 .
C322 H32B 0.9800 .
C322 H32C 0.9800 .
C323 H32D 0.9800 .
C323 H32E 0.9800 .
C323 H32F 0.9800 .
C324 H32G 0.9800 .
C324 H32H 0.9800 .
C324 H32I 0.9800 .
C331 C332 1.517(9) .
C331 C333 1.520(10) .
C331 C334 1.522(9) .
C332 H33A 0.9800 .
C332 H33B 0.9800 .
C332 H33C 0.9800 .
C333 H33D 0.9800 .
C333 H33E 0.9800 .
C333 H33F 0.9800 .
C334 H33G 0.9800 .
C334 H33H 0.9800 .
C334 H33I 0.9800 .
C341 C344 1.524(11) .
C341 C342 1.531(10) .
C341 C343 1.540(11) .
C342 H34A 0.9800 .
C342 H34B 0.9800 .
C342 H34C 0.9800 .
C343 H34D 0.9800 .
C343 H34E 0.9800 .
C343 H34F 0.9800 .
C344 H34G 0.9800 .
C344 H34H 0.9800 .
C344 H34I 0.9800 .
Ga41 N41 1.958(6) .
Ga41 N41 1.958(6) 2
Ga41 Cl4 2.168(3) 2
Ga41 Cl4 2.168(3) .
Ga41 Ga42 2.8829(16) .
Ga42 N42 1.842(6) .
Ga42 N42 1.842(6) 2
Ga42 N41 2.037(6) .
Ga42 N41 2.037(6) 2
N41 C411 1.493(10) .
N41 C41 1.506(10) .
N42 C42 1.404(10) .
N42 C421 1.479(11) .
C41 C42 1.330(11) .
C41 H41 0.9500 .
C42 H42 0.9500 .
C411 C414 1.509(13) .
C411 C413 1.551(13) .
C411 C412 1.563(14) .
C412 H41A 0.9800 .
C412 H41B 0.9800 .
C412 H41C 0.9800 .
C413 H41D 0.9800 .
C413 H41E 0.9800 .
C413 H41F 0.9800 .
C414 H41G 0.9800 .
C414 H41H 0.9800 .
C414 H41I 0.9800 .
C421 C422 1.501(13) .
C421 C423 1.523(15) .
C421 C424 1.545(15) .
C422 H42A 0.9800 .
C422 H42B 0.9800 .
C422 H42C 0.9800 .
C424 H42D 0.9800 .
C424 H42E 0.9800 .
C424 H42F 0.9800 .
C423 H42G 0.9800 .
C423 H42H 0.9800 .
C423 H42I 0.9800 .
